data_7704714
loop_
_publ_author_name
'Zhou, Xueer'
'Vasko, Petra'
'Hicks, Jamie'
'Fuentes, M \'Angeles'
'Heilmann, Andreas'
'Kolychev, Eugene L.'
'Aldridge, Simon'

_publ_section_title
;
 Cooperative N-H bond activation by amido-Ge(ii) cations.
;
_journal_issue 27
_journal_name_full 'Dalton transactions (Cambridge, England : 2003)'
_journal_page_first 9495
_journal_page_last 9504
_journal_paper_doi 10.1039/d0dt01960g
_journal_volume 49
_journal_year 2020
_chemical_formula_moiety 'C36 H52 Br Ge2 N6, C16 Al F36 O4'
_chemical_formula_sum 'C52 H52 Al Br F36 Ge2 N6 O4'
_chemical_formula_weight 1761.06
_space_group_crystal_system triclinic
_space_group_IT_number 2
_space_group_name_Hall '-P 1'
_space_group_name_H-M_alt 'P -1'
_atom_sites_solution_hydrogens geom
_audit_creation_method SHELXL-2014/7
_audit_update_record
;
2019-09-07 deposited with the CCDC.	2020-06-25 downloaded from the CCDC.
;
_cell_angle_alpha 61.9680(10)
_cell_angle_beta 80.5190(10)
_cell_angle_gamma 80.4240(10)
_cell_formula_units_Z 2
_cell_length_a 11.06330(10)
_cell_length_b 18.7791(2)
_cell_length_c 18.8201(2)
_cell_measurement_reflns_used 87305
_cell_measurement_temperature 150(2)
_cell_measurement_theta_max 76.2760
_cell_measurement_theta_min 4.0350
_cell_volume 3386.38(7)
_computing_cell_refinement 'CrysAlisPro 1.171.38.43b (Rigaku OD, 2015)'
_computing_data_collection 'CrysAlisPro 1.171.38.43b (Rigaku OD, 2015)'
_computing_data_reduction 'CrysAlisPro 1.171.38.43b (Rigaku OD, 2015)'
_computing_structure_refinement 'SHELXL-2014/7 (Sheldrick, 2014)'
_computing_structure_solution 'SHELXT-2014/7 (Sheldrick, 2014)'
_diffrn_ambient_temperature 150(2)
_diffrn_detector_area_resol_mean 10.5035
_diffrn_measured_fraction_theta_full 1.000
_diffrn_measured_fraction_theta_max 0.991
_diffrn_measurement_device_type 'SuperNova, Dual, Cu at zero, Atlas'
_diffrn_measurement_method '\w scans'
_diffrn_radiation_type CuK\a
_diffrn_radiation_wavelength 1.54184
_diffrn_reflns_av_R_equivalents 0.0279
_diffrn_reflns_av_unetI/netI 0.0111
_diffrn_reflns_Laue_measured_fraction_full 1.000
_diffrn_reflns_Laue_measured_fraction_max 0.991
_diffrn_reflns_limit_h_max 13
_diffrn_reflns_limit_h_min -13
_diffrn_reflns_limit_k_max 23
_diffrn_reflns_limit_k_min -23
_diffrn_reflns_limit_l_max 23
_diffrn_reflns_limit_l_min -23
_diffrn_reflns_number 171625
_diffrn_reflns_point_group_measured_fraction_full 1.000
_diffrn_reflns_point_group_measured_fraction_max 0.991
_diffrn_reflns_theta_full 67.684
_diffrn_reflns_theta_max 76.443
_diffrn_reflns_theta_min 4.073
_diffrn_source 'micro-focus sealed X-ray tube'
_exptl_absorpt_coefficient_mu 3.265
_exptl_absorpt_correction_T_max 1.00000
_exptl_absorpt_correction_T_min 0.74094
_exptl_absorpt_correction_type multi-scan
_exptl_absorpt_process_details
;
CrysAlisPro 1.171.38.43b (Rigaku Oxford Diffraction, 2015)
Empirical absorption correction using spherical harmonics,
 implemented in SCALE3 ABSPACK scaling algorithm.
;
_exptl_crystal_colour colourless
_exptl_crystal_density_diffrn 1.727
_exptl_crystal_description block
_exptl_crystal_F_000 1748
_exptl_crystal_size_max 0.180
_exptl_crystal_size_mid 0.160
_exptl_crystal_size_min 0.090
_refine_diff_density_max 0.656
_refine_diff_density_min -0.506
_refine_diff_density_rms 0.048
_refine_ls_extinction_method none
_refine_ls_goodness_of_fit_ref 1.029
_refine_ls_hydrogen_treatment constr
_refine_ls_matrix_type full
_refine_ls_number_parameters 1107
_refine_ls_number_reflns 14100
_refine_ls_number_restraints 102
_refine_ls_restrained_S_all 1.046
_refine_ls_R_factor_all 0.0293
_refine_ls_R_factor_gt 0.0265
_refine_ls_shift/su_max 0.001
_refine_ls_shift/su_mean 0.000
_refine_ls_structure_factor_coef Fsqd
_refine_ls_weighting_details 'w=1/[\s^2^(Fo^2^)+(0.0312P)^2^+2.4444P] where P=(Fo^2^+2Fc^2^)/3'
_refine_ls_weighting_scheme calc
_refine_ls_wR_factor_gt 0.0662
_refine_ls_wR_factor_ref 0.0681
_reflns_Friedel_coverage 0.000
_reflns_number_gt 13008
_reflns_number_total 14100
_reflns_threshold_expression 'I > 2\s(I)'
_cod_data_source_file d0dt01960g2.cif
_cod_data_source_block 147xzjh18_a
_cod_depositor_comments 'Adding full bibliography for 7704706--7704714.cif.'
_cod_database_code 7704714
_shelx_shelxl_version_number 2014/7
_shelx_space_group_comment
;
The symmetry employed for this shelxl refinement is uniquely defined
by the following loop, which should always be used as a source of
symmetry information in preference to the above space-group names.
They are only intended as comments.
;
_shelx_estimated_absorpt_t_min 0.591
_shelx_estimated_absorpt_t_max 0.758

loop_
_space_group_symop_operation_xyz
'x, y, z'
'-x, -y, -z'

loop_
_atom_site_label
_atom_site_type_symbol
_atom_site_fract_x
_atom_site_fract_y
_atom_site_fract_z
_atom_site_U_iso_or_equiv
_atom_site_adp_type
_atom_site_occupancy
_atom_site_site_symmetry_order
_atom_site_calc_flag
_atom_site_refinement_flags_posn
_atom_site_refinement_flags_adp
_atom_site_refinement_flags_occupancy
_atom_site_disorder_assembly
_atom_site_disorder_group
Br1 Br 0.45541(2) 0.22441(2) 0.83031(2) 0.03599(5) Uani 1 1 d . . . . .
Ge1 Ge 0.62176(2) 0.25760(2) 0.90305(2) 0.02232(5) Uani 1 1 d . . . . .
Ge2 Ge 0.45416(2) 0.33277(2) 0.67040(2) 0.02388(5) Uani 1 1 d . . . . .
Al1 Al 0.91734(4) 0.18510(2) 0.26839(3) 0.01750(9) Uani 1 1 d . . . . .
F1 F 0.7150(3) 0.12984(18) 0.47909(19) 0.0687(8) Uani 0.732(4) 1 d D . P A 1
F2 F 0.6761(6) 0.0136(3) 0.4996(3) 0.0695(14) Uani 0.732(4) 1 d D . P A 1
F3 F 0.8527(4) 0.0555(4) 0.4437(4) 0.0472(15) Uani 0.732(4) 1 d D . P A 1
F5A F 0.567(2) 0.2319(7) 0.3544(11) 0.063(5) Uani 0.268(4) 1 d D . P A 2
F6A F 0.5049(11) 0.1220(11) 0.4502(7) 0.065(4) Uani 0.268(4) 1 d D . P A 2
F7 F 0.5757(3) 0.0123(2) 0.3745(3) 0.0618(11) Uani 0.732(4) 1 d D . P A 1
F8 F 0.7728(3) -0.0068(2) 0.3604(2) 0.0503(8) Uani 0.732(4) 1 d D . P A 1
F9 F 0.6768(6) 0.0807(4) 0.2598(3) 0.0601(19) Uani 0.732(4) 1 d D . P A 1
F10 F 1.24043(12) 0.10130(9) 0.28557(10) 0.0611(4) Uani 1 1 d . . . . .
F11 F 1.12128(14) 0.01936(8) 0.38071(8) 0.0581(4) Uani 1 1 d . . . . .
F12 F 1.26350(14) -0.02559(9) 0.31513(10) 0.0687(5) Uani 1 1 d . . . . .
F13 F 0.94868(12) -0.01375(7) 0.22353(8) 0.0448(3) Uani 1 1 d . . . . .
F14 F 1.02485(13) -0.07603(7) 0.33683(8) 0.0508(3) Uani 1 1 d . . . . .
F15 F 1.13790(12) -0.06485(7) 0.22831(8) 0.0511(3) Uani 1 1 d . . . . .
F16 F 1.26429(12) 0.06588(8) 0.15023(9) 0.0591(4) Uani 1 1 d . . . . .
F17 F 1.08637(13) 0.09848(8) 0.10581(7) 0.0524(3) Uani 1 1 d . . . . .
F18 F 1.15799(13) 0.17674(7) 0.13925(9) 0.0547(3) Uani 1 1 d . . . . .
F19 F 0.82620(14) 0.19792(6) 0.11216(8) 0.0524(3) Uani 1 1 d . . . . .
F20 F 0.96111(16) 0.26922(9) 0.02207(8) 0.0653(4) Uani 1 1 d . . . . .
F21 F 0.76882(15) 0.30773(8) 0.00886(8) 0.0608(4) Uani 1 1 d . . . . .
F22 F 1.04253(12) 0.37794(8) 0.05462(8) 0.0590(4) Uani 1 1 d . . . . .
F23 F 0.88905(14) 0.43646(7) -0.01670(7) 0.0552(3) Uani 1 1 d . . . . .
F24 F 0.89670(13) 0.44881(6) 0.09070(8) 0.0514(3) Uani 1 1 d . . . . .
F25 F 0.64574(11) 0.28847(8) 0.15770(8) 0.0512(3) Uani 1 1 d . . . . .
F26 F 0.66996(11) 0.41266(7) 0.07319(7) 0.0459(3) Uani 1 1 d . . . . .
F27 F 0.71243(11) 0.36399(8) 0.19584(7) 0.0460(3) Uani 1 1 d . . . . .
F28 F 0.82696(12) 0.30754(8) 0.34714(10) 0.0608(4) Uani 1 1 d . . . . .
F29 F 0.95566(16) 0.37972(7) 0.25662(8) 0.0612(4) Uani 1 1 d . . . . .
F30 F 0.94944(13) 0.36504(7) 0.37658(8) 0.0488(3) Uani 1 1 d . . . . .
F31 F 1.2445(3) 0.2083(4) 0.3574(5) 0.0891(16) Uani 0.735(12) 1 d D U P B 1
F32 F 1.1793(7) 0.2902(4) 0.2435(4) 0.0899(18) Uani 0.735(12) 1 d D . P B 1
F33 F 1.1890(7) 0.3327(4) 0.3304(5) 0.0855(19) Uani 0.735(12) 1 d D . P B 1
F34 F 0.9093(5) 0.1954(2) 0.4834(2) 0.0610(10) Uani 0.735(12) 1 d D . P B 1
F35 F 1.0762(6) 0.1246(2) 0.4738(2) 0.0699(13) Uani 0.735(12) 1 d D . P B 1
F36 F 1.0804(5) 0.2343(2) 0.4818(3) 0.0691(11) Uani 0.735(12) 1 d D . P B 1
O1 O 0.76591(10) 0.16872(7) 0.30648(7) 0.0274(2) Uani 1 1 d . . . . .
O2 O 0.98499(10) 0.10085(6) 0.25710(7) 0.0239(2) Uani 1 1 d . . . . .
O3 O 0.91428(10) 0.27355(6) 0.17807(6) 0.0221(2) Uani 1 1 d . . . . .
O4 O 1.00310(11) 0.19995(7) 0.32790(7) 0.0273(2) Uani 1 1 d . . . . .
N1 N 0.63041(13) 0.15618(8) 0.99208(8) 0.0239(3) Uani 1 1 d . . . . .
N2 N 0.44622(14) 0.26370(9) 1.04345(9) 0.0286(3) Uani 1 1 d . . . . .
N3 N 0.42270(13) 0.37676(8) 0.93630(9) 0.0271(3) Uani 1 1 d . . . . .
N4 N 0.60383(13) 0.29407(8) 0.63341(9) 0.0249(3) Uani 1 1 d . . . . .
N5 N 0.41425(14) 0.20643(8) 0.61958(9) 0.0272(3) Uani 1 1 d . . . . .
N6 N 0.24250(13) 0.25183(8) 0.66252(9) 0.0256(3) Uani 1 1 d . . . . .
C1 C 0.72330(16) 0.08917(10) 0.99167(11) 0.0272(3) Uani 1 1 d . . . . .
C2 C 0.8245(2) 0.12407(13) 0.92398(16) 0.0558(7) Uani 1 1 d . . . . .
H2A H 0.7902 0.1492 0.8718 0.084 Uiso 1 1 calc R U . . .
H2B H 0.8888 0.0806 0.9261 0.084 Uiso 1 1 calc R U . . .
H2C H 0.8601 0.1650 0.9303 0.084 Uiso 1 1 calc R U . . .
C3 C 0.6658(2) 0.02781(13) 0.97909(15) 0.0442(5) Uani 1 1 d . . . . .
H3A H 0.6026 0.0031 1.0238 0.066 Uiso 1 1 calc R U . . .
H3B H 0.7298 -0.0144 0.9775 0.066 Uiso 1 1 calc R U . . .
H3C H 0.6282 0.0555 0.9279 0.066 Uiso 1 1 calc R U . . .
C4 C 0.7818(2) 0.04562(12) 1.07161(14) 0.0479(5) Uani 1 1 d . . . . .
H4A H 0.8201 0.0846 1.0794 0.072 Uiso 1 1 calc R U . . .
H4B H 0.8446 0.0027 1.0703 0.072 Uiso 1 1 calc R U . . .
H4C H 0.7181 0.0217 1.1163 0.072 Uiso 1 1 calc R U . . .
C5 C 0.52363(17) 0.12992(10) 1.05216(11) 0.0303(4) Uani 1 1 d . . . . .
H5A H 0.5415 0.0723 1.0912 0.036 Uiso 1 1 calc R U . . .
H5B H 0.4519 0.1342 1.0246 0.036 Uiso 1 1 calc R U . . .
C6 C 0.49137(18) 0.18021(10) 1.09756(10) 0.0327(4) Uani 1 1 d . . . . .
H6A H 0.4272 0.1556 1.1427 0.039 Uiso 1 1 calc R U . . .
H6B H 0.5652 0.1805 1.1208 0.039 Uiso 1 1 calc R U . . .
C7 C 0.48156(15) 0.30086(10) 0.96402(10) 0.0239(3) Uani 1 1 d . . . . .
C8 C 0.3647(2) 0.31513(12) 1.06630(13) 0.0423(5) Uani 1 1 d . . . . .
H8 H 0.3266 0.3029 1.1193 0.051 Uiso 1 1 calc R U . . .
C9 C 0.34950(19) 0.38580(12) 0.99915(13) 0.0410(5) Uani 1 1 d . . . . .
H9 H 0.2982 0.4330 0.9956 0.049 Uiso 1 1 calc R U . . .
C10 C 0.43489(15) 0.43843(10) 0.85305(10) 0.0255(3) Uani 1 1 d . . . . .
C11 C 0.34981(17) 0.44702(11) 0.80184(12) 0.0339(4) Uani 1 1 d . . . . .
C12 C 0.3686(2) 0.50425(12) 0.72125(13) 0.0404(5) Uani 1 1 d . . . . .
H12 H 0.3126 0.5109 0.6848 0.048 Uiso 1 1 calc R U . . .
C13 C 0.4651(2) 0.55153(11) 0.69219(11) 0.0375(4) Uani 1 1 d . . . . .
C14 C 0.54393(18) 0.54378(10) 0.74631(11) 0.0315(4) Uani 1 1 d . . . . .
H14 H 0.6091 0.5775 0.7273 0.038 Uiso 1 1 calc R U . . .
C15 C 0.52965(15) 0.48782(10) 0.82773(10) 0.0253(3) Uani 1 1 d . . . . .
C16 C 0.61198(17) 0.48332(11) 0.88603(11) 0.0325(4) Uani 1 1 d . . . . .
H16A H 0.5622 0.4954 0.9279 0.049 Uiso 1 1 calc R U . . .
H16B H 0.6723 0.5229 0.8569 0.049 Uiso 1 1 calc R U . . .
H16C H 0.6552 0.4287 0.9113 0.049 Uiso 1 1 calc R U . . .
C17 C 0.4841(3) 0.61079(14) 0.60366(13) 0.0574(7) Uani 1 1 d . . . . .
H17A H 0.4891 0.5822 0.5709 0.086 Uiso 1 1 calc R U . . .
H17B H 0.5608 0.6354 0.5930 0.086 Uiso 1 1 calc R U . . .
H17C H 0.4148 0.6533 0.5895 0.086 Uiso 1 1 calc R U . . .
C18 C 0.2411(2) 0.39863(14) 0.83146(17) 0.0519(6) Uani 1 1 d . . . . .
H18A H 0.1773 0.4216 0.8598 0.078 Uiso 1 1 calc R U . . .
H18B H 0.2669 0.3423 0.8686 0.078 Uiso 1 1 calc R U . . .
H18C H 0.2082 0.4004 0.7853 0.078 Uiso 1 1 calc R U . . .
C19 C 0.71798(15) 0.33106(10) 0.62421(10) 0.0251(3) Uani 1 1 d . . . . .
C20 C 0.7870(2) 0.34950(13) 0.54098(12) 0.0422(5) Uani 1 1 d . . . . .
H20A H 0.8053 0.2995 0.5352 0.063 Uiso 1 1 calc R U . . .
H20B H 0.8642 0.3715 0.5357 0.063 Uiso 1 1 calc R U . . .
H20C H 0.7358 0.3893 0.4988 0.063 Uiso 1 1 calc R U . . .
C21 C 0.80151(18) 0.27523(12) 0.69059(12) 0.0370(4) Uani 1 1 d . . . . .
H21A H 0.7561 0.2628 0.7437 0.056 Uiso 1 1 calc R U . . .
H21B H 0.8738 0.3023 0.6843 0.056 Uiso 1 1 calc R U . . .
H21C H 0.8282 0.2248 0.6863 0.056 Uiso 1 1 calc R U . . .
C22 C 0.68455(17) 0.41056(11) 0.63004(12) 0.0342(4) Uani 1 1 d . . . . .
H22A H 0.6282 0.4467 0.5895 0.051 Uiso 1 1 calc R U . . .
H22B H 0.7595 0.4366 0.6201 0.051 Uiso 1 1 calc R U . . .
H22C H 0.6445 0.3994 0.6842 0.051 Uiso 1 1 calc R U . . .
C23 C 0.62432(16) 0.21038(10) 0.64481(11) 0.0279(3) Uani 1 1 d . . . . .
H23A H 0.6060 0.1731 0.7029 0.033 Uiso 1 1 calc R U . . .
H23B H 0.7123 0.1982 0.6292 0.033 Uiso 1 1 calc R U . . .
C24 C 0.54617(17) 0.19456(10) 0.59600(11) 0.0298(4) Uani 1 1 d . . . . .
H24A H 0.5644 0.2316 0.5379 0.036 Uiso 1 1 calc R U . . .
H24B H 0.5678 0.1382 0.6038 0.036 Uiso 1 1 calc R U . . .
C25 C 0.36555(15) 0.25399(9) 0.65459(10) 0.0229(3) Uani 1 1 d . . . . .
C26 C 0.32258(19) 0.17469(12) 0.60505(13) 0.0394(4) Uani 1 1 d . . . . .
H26 H 0.3336 0.1396 0.5805 0.047 Uiso 1 1 calc R U . . .
C27 C 0.21504(19) 0.20281(12) 0.63209(13) 0.0386(4) Uani 1 1 d . . . . .
H27 H 0.1353 0.1913 0.6306 0.046 Uiso 1 1 calc R U . . .
C28 C 0.15224(14) 0.29933(10) 0.69206(10) 0.0241(3) Uani 1 1 d . . . . .
C29 C 0.10289(15) 0.26355(10) 0.77244(10) 0.0265(3) Uani 1 1 d . . . . .
C30 C 0.01593(16) 0.31137(11) 0.79826(11) 0.0307(4) Uani 1 1 d . . . . .
H30 H -0.0191 0.2885 0.8530 0.037 Uiso 1 1 calc R U . . .
C31 C -0.02128(16) 0.39143(11) 0.74655(12) 0.0327(4) Uani 1 1 d . . . . .
C32 C 0.02987(16) 0.42408(10) 0.66676(12) 0.0323(4) Uani 1 1 d . . . . .
H32 H 0.0048 0.4788 0.6310 0.039 Uiso 1 1 calc R U . . .
C33 C 0.11666(16) 0.37919(10) 0.63746(11) 0.0289(3) Uani 1 1 d . . . . .
C34 C 0.1691(2) 0.41523(13) 0.55027(12) 0.0440(5) Uani 1 1 d . . . . .
H34A H 0.2562 0.4220 0.5466 0.066 Uiso 1 1 calc R U . . .
H34B H 0.1238 0.4682 0.5199 0.066 Uiso 1 1 calc R U . . .
H34C H 0.1615 0.3790 0.5274 0.066 Uiso 1 1 calc R U . . .
C35 C -0.1161(2) 0.44087(14) 0.77685(16) 0.0486(5) Uani 1 1 d . . . . .
H35A H -0.0859 0.4441 0.8213 0.073 Uiso 1 1 calc R U . . .
H35B H -0.1930 0.4151 0.7963 0.073 Uiso 1 1 calc R U . . .
H35C H -0.1310 0.4956 0.7327 0.073 Uiso 1 1 calc R U . . .
C36 C 0.13993(18) 0.17651(11) 0.82915(12) 0.0374(4) Uani 1 1 d . . . . .
H36A H 0.1057 0.1409 0.8144 0.056 Uiso 1 1 calc R U . . .
H36B H 0.1083 0.1656 0.8847 0.056 Uiso 1 1 calc R U . . .
H36C H 0.2300 0.1663 0.8253 0.056 Uiso 1 1 calc R U . . .
C37 C 0.68761(15) 0.11625(10) 0.36147(10) 0.0290(4) Uani 1 1 d D . . . .
C38 C 0.7329(3) 0.07790(17) 0.44764(15) 0.0442(8) Uani 0.732(4) 1 d D . P A 1
C39A C 0.6045(6) 0.1568(4) 0.4063(4) 0.050(2) Uani 0.268(4) 1 d D . P A 2
C40 C 0.6776(3) 0.05002(16) 0.33926(18) 0.0416(7) Uani 0.732(4) 1 d D . P A 1
C41 C 1.08756(15) 0.05546(9) 0.24666(10) 0.0252(3) Uani 1 1 d . . . . .
C42 C 1.1794(2) 0.03685(13) 0.30846(14) 0.0442(5) Uani 1 1 d . . . . .
C43 C 1.04891(19) -0.02578(10) 0.25857(12) 0.0347(4) Uani 1 1 d . . . . .
C44 C 1.15033(19) 0.09953(12) 0.15908(13) 0.0403(5) Uani 1 1 d . . . . .
C45 C 0.85412(16) 0.32010(9) 0.11183(9) 0.0247(3) Uani 1 1 d . . . . .
C46 C 0.8517(2) 0.27339(11) 0.06286(12) 0.0413(5) Uani 1 1 d . . . . .
C47 C 0.9217(2) 0.39676(11) 0.05918(12) 0.0386(4) Uani 1 1 d . . . . .
C48 C 0.71845(18) 0.34674(11) 0.13519(11) 0.0341(4) Uani 1 1 d . . . . .
C49 C 1.03386(17) 0.24986(11) 0.35372(11) 0.0308(4) Uani 1 1 d . . . . .
C50 C 0.93994(19) 0.32636(11) 0.33426(12) 0.0361(4) Uani 1 1 d . . . . .
C51 C 1.1614(5) 0.2726(4) 0.3195(4) 0.0602(13) Uani 0.735(12) 1 d D . P B 1
C52 C 1.0267(6) 0.1993(3) 0.4501(3) 0.0431(14) Uani 0.735(12) 1 d D . P B 1
F4 F 0.5049(2) 0.1808(2) 0.29930(18) 0.0717(9) Uani 0.732(4) 1 d D . P A 1
F5 F 0.5701(9) 0.2355(3) 0.3608(4) 0.073(2) Uani 0.732(4) 1 d D . P A 1
C39 C 0.5611(3) 0.16509(18) 0.3632(2) 0.0508(9) Uani 0.732(4) 1 d D . P A 1
F6 F 0.4863(4) 0.1245(3) 0.4291(3) 0.0689(13) Uani 0.732(4) 1 d D . P A 1
F4A F 0.6717(7) 0.1618(5) 0.4554(4) 0.0571(19) Uani 0.268(4) 1 d D . P A 2
C40A C 0.6013(5) 0.0909(3) 0.3184(3) 0.0341(17) Uani 0.268(4) 1 d D . P A 2
C38A C 0.7531(5) 0.0349(3) 0.4206(3) 0.0361(18) Uani 0.268(4) 1 d D . P A 2
F8A F 0.5167(6) 0.1519(4) 0.2802(4) 0.0517(17) Uani 0.268(4) 1 d D . P A 2
F9A F 0.5386(8) 0.0281(5) 0.3702(6) 0.0435(19) Uani 0.268(4) 1 d D . P A 2
F7A F 0.6625(15) 0.0705(9) 0.2619(6) 0.042(2) Uani 0.268(4) 1 d D . P A 2
F1A F 0.7910(10) -0.0158(6) 0.3885(5) 0.046(2) Uani 0.268(4) 1 d D . P A 2
F3A F 0.6857(13) -0.0058(7) 0.4896(6) 0.051(3) Uani 0.268(4) 1 d D . P A 2
F2A F 0.8542(9) 0.0490(11) 0.4398(11) 0.048(5) Uani 0.268(4) 1 d D . P A 2
F31A F 1.2584(8) 0.2362(6) 0.3133(10) 0.069(3) Uani 0.265(12) 1 d D U P B 2
F33A F 1.1845(15) 0.3539(7) 0.3000(10) 0.058(3) Uani 0.265(12) 1 d D . P B 2
F32A F 1.1552(14) 0.3134(10) 0.2156(8) 0.061(3) Uani 0.265(12) 1 d D . P B 2
C51A C 1.1604(12) 0.2908(8) 0.2928(9) 0.0602(13) Uani 0.265(12) 1 d D . P B 2
F35A F 1.1378(14) 0.1425(6) 0.4475(8) 0.071(3) Uani 0.265(12) 1 d D U P B 2
F36A F 1.1328(13) 0.2515(6) 0.4563(8) 0.070(3) Uani 0.265(12) 1 d D U P B 2
F34A F 0.9686(15) 0.1950(6) 0.4826(6) 0.072(3) Uani 0.265(12) 1 d D U P B 2
C52A C 1.0716(12) 0.2126(6) 0.4321(8) 0.046(4) Uani 0.265(12) 1 d D . P B 2

loop_
_atom_site_aniso_label
_atom_site_aniso_U_11
_atom_site_aniso_U_22
_atom_site_aniso_U_33
_atom_site_aniso_U_23
_atom_site_aniso_U_13
_atom_site_aniso_U_12
Br1 0.03417(10) 0.04653(11) 0.03205(10) -0.01988(8) -0.00680(8) -0.00669(8)
Ge1 0.02180(9) 0.01984(9) 0.02249(9) -0.00815(7) 0.00034(7) -0.00196(7)
Ge2 0.02051(9) 0.02096(9) 0.03537(10) -0.01770(8) -0.00308(7) 0.00011(7)
Al1 0.0192(2) 0.01401(19) 0.0179(2) -0.00713(16) -0.00129(16) 0.00080(16)
F1 0.081(2) 0.085(2) 0.0463(16) -0.0420(16) 0.0104(13) -0.0050(15)
F2 0.0633(19) 0.063(3) 0.0431(16) 0.0057(16) 0.0151(12) -0.020(2)
F3 0.049(3) 0.046(2) 0.032(2) -0.0036(19) -0.0058(18) -0.0095(19)
F5A 0.040(8) 0.048(10) 0.094(11) -0.038(9) 0.024(7) 0.003(7)
F6A 0.064(7) 0.084(7) 0.056(5) -0.045(5) 0.039(4) -0.034(6)
F7 0.0386(19) 0.0401(14) 0.102(2) -0.0290(14) 0.0102(16) -0.0188(13)
F8 0.0461(16) 0.0252(13) 0.076(2) -0.0238(16) 0.0112(15) -0.0071(10)
F9 0.075(3) 0.062(2) 0.058(2) -0.0340(17) -0.0088(17) -0.0227(18)
F10 0.0360(7) 0.0677(9) 0.1086(12) -0.0626(9) -0.0211(7) 0.0049(6)
F11 0.0765(10) 0.0564(8) 0.0449(7) -0.0273(6) -0.0320(7) 0.0232(7)
F12 0.0584(9) 0.0621(9) 0.1024(12) -0.0545(9) -0.0460(8) 0.0416(7)
F13 0.0497(7) 0.0357(6) 0.0610(8) -0.0292(6) -0.0124(6) -0.0055(5)
F14 0.0696(9) 0.0225(5) 0.0446(7) -0.0044(5) 0.0000(6) -0.0036(5)
F15 0.0586(8) 0.0315(6) 0.0700(8) -0.0351(6) 0.0019(6) 0.0075(5)
F16 0.0384(7) 0.0561(8) 0.0833(10) -0.0417(8) 0.0243(7) -0.0043(6)
F17 0.0691(9) 0.0530(7) 0.0319(6) -0.0209(6) 0.0035(6) -0.0015(6)
F18 0.0556(8) 0.0306(6) 0.0657(8) -0.0175(6) 0.0213(6) -0.0136(5)
F19 0.0874(10) 0.0219(5) 0.0570(7) -0.0190(5) -0.0364(7) 0.0030(6)
F20 0.0910(11) 0.0629(9) 0.0389(7) -0.0305(7) -0.0041(7) 0.0207(8)
F21 0.1025(12) 0.0395(7) 0.0514(7) -0.0227(6) -0.0500(8) 0.0131(7)
F22 0.0397(7) 0.0488(7) 0.0549(8) 0.0039(6) 0.0043(6) -0.0133(6)
F23 0.0752(9) 0.0371(6) 0.0297(6) 0.0080(5) -0.0112(6) -0.0118(6)
F24 0.0742(9) 0.0207(5) 0.0585(8) -0.0109(5) -0.0213(7) -0.0109(5)
F25 0.0346(6) 0.0435(7) 0.0606(8) -0.0063(6) -0.0155(6) -0.0101(5)
F26 0.0479(7) 0.0312(6) 0.0470(7) -0.0086(5) -0.0222(6) 0.0140(5)
F27 0.0443(7) 0.0501(7) 0.0433(6) -0.0263(6) -0.0084(5) 0.0156(5)
F28 0.0388(7) 0.0476(7) 0.1055(12) -0.0458(8) -0.0080(7) 0.0069(6)
F29 0.1119(13) 0.0308(6) 0.0393(7) -0.0120(5) -0.0158(7) -0.0078(7)
F30 0.0720(9) 0.0392(6) 0.0486(7) -0.0327(6) -0.0055(6) -0.0009(6)
F31 0.0335(15) 0.125(3) 0.154(4) -0.103(3) -0.021(2) 0.0091(18)
F32 0.097(4) 0.111(4) 0.081(3) -0.064(3) 0.057(3) -0.062(3)
F33 0.062(2) 0.101(4) 0.137(5) -0.087(4) 0.014(3) -0.041(3)
F34 0.085(3) 0.0534(13) 0.0395(12) -0.0238(10) 0.0211(16) -0.0132(15)
F35 0.124(3) 0.0424(13) 0.0395(15) -0.0166(11) -0.0383(18) 0.0249(16)
F36 0.101(3) 0.0754(18) 0.0554(19) -0.0435(16) -0.0385(19) 0.0017(17)
O1 0.0220(6) 0.0214(5) 0.0292(6) -0.0057(5) 0.0041(5) -0.0017(4)
O2 0.0246(6) 0.0184(5) 0.0290(6) -0.0129(4) -0.0029(4) 0.0041(4)
O3 0.0258(6) 0.0163(5) 0.0207(5) -0.0052(4) -0.0052(4) -0.0008(4)
O4 0.0338(6) 0.0241(6) 0.0285(6) -0.0150(5) -0.0100(5) 0.0020(5)
N1 0.0236(7) 0.0199(6) 0.0254(7) -0.0086(5) -0.0002(5) -0.0028(5)
N2 0.0302(8) 0.0262(7) 0.0292(7) -0.0145(6) 0.0064(6) -0.0055(6)
N3 0.0253(7) 0.0235(7) 0.0329(7) -0.0148(6) 0.0010(6) -0.0014(5)
N4 0.0228(7) 0.0202(6) 0.0336(7) -0.0149(6) -0.0007(6) -0.0010(5)
N5 0.0314(8) 0.0221(6) 0.0341(7) -0.0173(6) -0.0067(6) -0.0007(6)
N6 0.0249(7) 0.0224(6) 0.0325(7) -0.0134(6) -0.0059(6) -0.0037(5)
C1 0.0274(8) 0.0191(7) 0.0335(9) -0.0108(7) -0.0039(7) -0.0012(6)
C2 0.0381(12) 0.0290(10) 0.0709(16) -0.0090(10) 0.0171(11) 0.0067(9)
C3 0.0466(12) 0.0369(10) 0.0626(13) -0.0334(10) -0.0103(10) -0.0009(9)
C4 0.0625(14) 0.0268(9) 0.0567(13) -0.0190(9) -0.0307(11) 0.0135(9)
C5 0.0335(9) 0.0230(8) 0.0300(8) -0.0097(7) 0.0054(7) -0.0076(7)
C6 0.0404(10) 0.0270(8) 0.0248(8) -0.0083(7) 0.0058(7) -0.0077(7)
C7 0.0224(8) 0.0232(7) 0.0271(8) -0.0122(6) -0.0013(6) -0.0034(6)
C8 0.0489(12) 0.0361(10) 0.0408(11) -0.0227(9) 0.0169(9) -0.0065(9)
C9 0.0410(11) 0.0323(9) 0.0483(11) -0.0235(9) 0.0117(9) -0.0001(8)
C10 0.0263(8) 0.0211(7) 0.0305(8) -0.0138(7) -0.0063(7) 0.0043(6)
C11 0.0312(9) 0.0293(9) 0.0521(11) -0.0273(8) -0.0158(8) 0.0079(7)
C12 0.0518(12) 0.0340(10) 0.0469(11) -0.0277(9) -0.0296(10) 0.0190(9)
C13 0.0540(12) 0.0269(9) 0.0315(9) -0.0163(8) -0.0153(8) 0.0163(8)
C14 0.0375(10) 0.0221(8) 0.0315(9) -0.0113(7) -0.0043(7) 0.0039(7)
C15 0.0258(8) 0.0220(7) 0.0290(8) -0.0134(7) -0.0070(6) 0.0053(6)
C16 0.0289(9) 0.0350(9) 0.0347(9) -0.0153(8) -0.0089(7) -0.0019(7)
C17 0.0910(19) 0.0395(12) 0.0332(11) -0.0133(9) -0.0181(11) 0.0173(12)
C18 0.0348(11) 0.0504(13) 0.0871(18) -0.0423(13) -0.0199(11) 0.0009(9)
C19 0.0226(8) 0.0242(8) 0.0280(8) -0.0122(7) 0.0022(6) -0.0047(6)
C20 0.0429(11) 0.0456(11) 0.0375(10) -0.0214(9) 0.0133(9) -0.0123(9)
C21 0.0294(9) 0.0365(10) 0.0427(10) -0.0145(8) -0.0095(8) -0.0023(8)
C22 0.0304(9) 0.0282(9) 0.0470(11) -0.0201(8) 0.0031(8) -0.0083(7)
C23 0.0260(8) 0.0213(8) 0.0382(9) -0.0168(7) -0.0031(7) 0.0033(6)
C24 0.0336(9) 0.0235(8) 0.0363(9) -0.0187(7) -0.0025(7) 0.0020(7)
C25 0.0244(8) 0.0183(7) 0.0271(8) -0.0107(6) -0.0058(6) -0.0003(6)
C26 0.0424(11) 0.0378(10) 0.0537(12) -0.0313(9) -0.0087(9) -0.0079(8)
C27 0.0349(10) 0.0384(10) 0.0555(12) -0.0287(9) -0.0099(9) -0.0093(8)
C28 0.0183(7) 0.0223(7) 0.0319(8) -0.0118(7) -0.0041(6) -0.0032(6)
C29 0.0218(8) 0.0238(8) 0.0318(8) -0.0086(7) -0.0043(6) -0.0083(6)
C30 0.0240(8) 0.0341(9) 0.0356(9) -0.0163(8) 0.0016(7) -0.0108(7)
C31 0.0225(8) 0.0316(9) 0.0492(11) -0.0220(8) -0.0019(7) -0.0062(7)
C32 0.0251(9) 0.0212(8) 0.0459(10) -0.0101(7) -0.0085(7) -0.0017(6)
C33 0.0230(8) 0.0244(8) 0.0344(9) -0.0079(7) -0.0055(7) -0.0048(6)
C34 0.0429(11) 0.0366(10) 0.0335(10) -0.0017(8) -0.0029(8) -0.0010(9)
C35 0.0364(11) 0.0439(12) 0.0723(15) -0.0351(11) 0.0035(10) -0.0030(9)
C36 0.0347(10) 0.0274(9) 0.0380(10) -0.0038(8) -0.0040(8) -0.0067(7)
C37 0.0235(8) 0.0249(8) 0.0308(9) -0.0086(7) 0.0048(7) -0.0029(7)
C38 0.0454(18) 0.0443(16) 0.0320(14) -0.0116(13) 0.0121(12) -0.0107(13)
C39A 0.049(6) 0.058(6) 0.054(6) -0.041(5) 0.030(4) -0.023(4)
C40 0.0357(16) 0.0326(14) 0.0541(18) -0.0173(13) 0.0020(13) -0.0115(13)
C41 0.0251(8) 0.0190(7) 0.0324(8) -0.0146(7) -0.0022(7) 0.0038(6)
C42 0.0393(11) 0.0421(11) 0.0629(14) -0.0353(10) -0.0229(10) 0.0190(9)
C43 0.0432(11) 0.0213(8) 0.0403(10) -0.0168(8) -0.0027(8) 0.0026(7)
C44 0.0361(10) 0.0319(9) 0.0494(12) -0.0209(9) 0.0118(9) -0.0027(8)
C45 0.0341(9) 0.0154(7) 0.0219(7) -0.0053(6) -0.0083(6) -0.0003(6)
C46 0.0664(14) 0.0272(9) 0.0322(9) -0.0143(8) -0.0210(9) 0.0087(9)
C47 0.0446(11) 0.0258(9) 0.0319(9) -0.0001(7) -0.0061(8) -0.0068(8)
C48 0.0346(10) 0.0265(8) 0.0356(9) -0.0089(7) -0.0125(8) 0.0040(7)
C49 0.0344(9) 0.0339(9) 0.0339(9) -0.0232(8) -0.0091(7) 0.0010(7)
C50 0.0460(11) 0.0293(9) 0.0388(10) -0.0205(8) -0.0043(8) -0.0027(8)
C51 0.0363(13) 0.080(3) 0.097(4) -0.069(3) 0.007(2) -0.0154(17)
C52 0.070(4) 0.0362(19) 0.025(2) -0.0142(19) -0.012(3) -0.002(2)
F4 0.0237(10) 0.0683(19) 0.086(2) -0.0063(13) -0.0090(12) 0.0042(11)
F5 0.058(4) 0.036(3) 0.110(5) -0.035(3) 0.030(3) 0.003(2)
C39 0.0278(16) 0.0347(17) 0.070(2) -0.0146(16) 0.0155(15) -0.0017(12)
F6 0.0353(13) 0.0571(17) 0.084(3) -0.019(2) 0.0339(16) -0.0068(11)
F4A 0.078(5) 0.074(5) 0.040(4) -0.045(4) 0.011(3) -0.019(4)
C40A 0.032(4) 0.030(4) 0.037(4) -0.013(3) -0.001(3) -0.006(3)
C38A 0.040(4) 0.034(4) 0.028(3) -0.004(3) -0.004(3) -0.018(3)
F8A 0.034(3) 0.060(4) 0.050(3) -0.013(3) -0.013(2) -0.001(3)
F9A 0.032(4) 0.041(4) 0.053(3) -0.017(3) 0.003(3) -0.015(3)
F7A 0.048(4) 0.046(4) 0.040(5) -0.025(3) -0.004(3) -0.014(4)
F1A 0.053(4) 0.024(3) 0.054(5) -0.013(3) -0.009(3) 0.001(2)
F3A 0.049(4) 0.036(4) 0.033(4) 0.015(3) 0.000(3) -0.015(3)
F2A 0.031(7) 0.047(7) 0.044(8) -0.001(5) -0.018(5) 0.003(5)
F31A 0.032(3) 0.065(5) 0.132(8) -0.067(5) 0.003(4) 0.000(3)
F33A 0.033(4) 0.052(4) 0.115(9) -0.059(6) 0.001(5) -0.012(3)
F32A 0.047(4) 0.086(7) 0.054(6) -0.040(5) 0.030(4) -0.029(4)
C51A 0.0363(13) 0.080(3) 0.097(4) -0.069(3) 0.007(2) -0.0154(17)
F35A 0.109(7) 0.051(4) 0.051(5) -0.020(4) -0.050(5) 0.028(4)
F36A 0.092(6) 0.077(5) 0.066(6) -0.041(4) -0.044(5) -0.010(4)
F34A 0.092(8) 0.077(5) 0.022(4) -0.003(3) 0.001(5) -0.012(5)
C52A 0.067(9) 0.039(5) 0.032(6) -0.013(5) -0.001(6) -0.016(5)

loop_
_atom_type_symbol
_atom_type_description
_atom_type_scat_dispersion_real
_atom_type_scat_dispersion_imag
_atom_type_scat_source
C C 0.0181 0.0091 'International Tables Vol C Tables 4.2.6.8 and 6.1.1.4'
H H 0.0000 0.0000 'International Tables Vol C Tables 4.2.6.8 and 6.1.1.4'
N N 0.0311 0.0180 'International Tables Vol C Tables 4.2.6.8 and 6.1.1.4'
O O 0.0492 0.0322 'International Tables Vol C Tables 4.2.6.8 and 6.1.1.4'
F F 0.0727 0.0534 'International Tables Vol C Tables 4.2.6.8 and 6.1.1.4'
Al Al 0.2130 0.2455 'International Tables Vol C Tables 4.2.6.8 and 6.1.1.4'
Ge Ge -1.0885 0.8855 'International Tables Vol C Tables 4.2.6.8 and 6.1.1.4'
Br Br -0.6763 1.2805 'International Tables Vol C Tables 4.2.6.8 and 6.1.1.4'

loop_
_geom_angle_atom_site_label_1
_geom_angle_atom_site_label_2
_geom_angle_atom_site_label_3
_geom_angle
_geom_angle_site_symmetry_1
_geom_angle_site_symmetry_3
_geom_angle_publ_flag
Ge2 Br1 Ge1 111.296(9) . . ?
N1 Ge1 C7 90.99(6) . . ?
N1 Ge1 Br1 95.64(4) . . ?
C7 Ge1 Br1 91.68(4) . . ?
N4 Ge2 C25 90.20(6) . . ?
N4 Ge2 Br1 97.92(4) . . ?
C25 Ge2 Br1 88.62(4) . . ?
O4 Al1 O2 108.44(6) . . ?
O4 Al1 O1 115.15(6) . . ?
O2 Al1 O1 107.01(6) . . ?
O4 Al1 O3 106.23(6) . . ?
O2 Al1 O3 113.40(6) . . ?
O1 Al1 O3 106.79(6) . . ?
C37 O1 Al1 146.55(11) . . ?
C41 O2 Al1 149.44(11) . . ?
C45 O3 Al1 145.67(11) . . ?
C49 O4 Al1 148.88(11) . . ?
C5 N1 C1 114.75(13) . . ?
C5 N1 Ge1 120.50(11) . . ?
C1 N1 Ge1 121.36(11) . . ?
C7 N2 C8 110.63(15) . . ?
C7 N2 C6 123.62(14) . . ?
C8 N2 C6 125.73(15) . . ?
C7 N3 C9 109.85(15) . . ?
C7 N3 C10 124.54(14) . . ?
C9 N3 C10 125.61(14) . . ?
C23 N4 C19 114.67(13) . . ?
C23 N4 Ge2 120.50(11) . . ?
C19 N4 Ge2 120.08(10) . . ?
C25 N5 C26 110.52(15) . . ?
C25 N5 C24 123.98(14) . . ?
C26 N5 C24 125.40(14) . . ?
C25 N6 C27 110.15(14) . . ?
C25 N6 C28 124.79(13) . . ?
C27 N6 C28 124.85(15) . . ?
N1 C1 C2 109.36(14) . . ?
N1 C1 C3 111.64(15) . . ?
C2 C1 C3 108.70(18) . . ?
N1 C1 C4 109.88(15) . . ?
C2 C1 C4 107.98(18) . . ?
C3 C1 C4 109.20(15) . . ?
N1 C5 C6 112.14(14) . . ?
N2 C6 C5 110.67(14) . . ?
N2 C7 N3 105.74(14) . . ?
N2 C7 Ge1 125.94(12) . . ?
N3 C7 Ge1 127.35(12) . . ?
C9 C8 N2 106.74(17) . . ?
C8 C9 N3 107.04(16) . . ?
C15 C10 C11 122.62(16) . . ?
C15 C10 N3 118.60(14) . . ?
C11 C10 N3 118.78(16) . . ?
C12 C11 C10 116.88(18) . . ?
C12 C11 C18 120.83(18) . . ?
C10 C11 C18 122.28(19) . . ?
C13 C12 C11 122.64(17) . . ?
C12 C13 C14 118.44(18) . . ?
C12 C13 C17 120.68(19) . . ?
C14 C13 C17 120.9(2) . . ?
C13 C14 C15 121.57(18) . . ?
C10 C15 C14 117.65(16) . . ?
C10 C15 C16 121.63(15) . . ?
C14 C15 C16 120.69(16) . . ?
N4 C19 C22 109.78(13) . . ?
N4 C19 C21 111.54(14) . . ?
C22 C19 C21 107.74(15) . . ?
N4 C19 C20 109.25(14) . . ?
C22 C19 C20 108.47(15) . . ?
C21 C19 C20 109.99(16) . . ?
N4 C23 C24 113.20(14) . . ?
N5 C24 C23 111.95(14) . . ?
N5 C25 N6 105.56(13) . . ?
N5 C25 Ge2 127.14(12) . . ?
N6 C25 Ge2 126.11(11) . . ?
C27 C26 N5 106.96(16) . . ?
C26 C27 N6 106.80(16) . . ?
C29 C28 C33 122.92(16) . . ?
C29 C28 N6 119.11(14) . . ?
C33 C28 N6 117.96(15) . . ?
C28 C29 C30 117.21(15) . . ?
C28 C29 C36 121.72(16) . . ?
C30 C29 C36 121.07(17) . . ?
C31 C30 C29 122.05(17) . . ?
C32 C31 C30 118.54(17) . . ?
C32 C31 C35 121.13(18) . . ?
C30 C31 C35 120.32(19) . . ?
C31 C32 C33 121.99(16) . . ?
C32 C33 C28 117.29(16) . . ?
C32 C33 C34 121.16(16) . . ?
C28 C33 C34 121.55(17) . . ?
O1 C37 C39A 109.1(3) . . ?
O1 C37 C40 110.56(16) . . ?
O1 C37 C39 107.49(16) . . ?
C40 C37 C39 110.8(2) . . ?
O1 C37 C38A 113.6(3) . . ?
C39A C37 C38A 111.2(3) . . ?
O1 C37 C38 110.16(16) . . ?
C40 C37 C38 109.74(18) . . ?
C39 C37 C38 108.00(19) . . ?
O1 C37 C40A 111.1(2) . . ?
C39A C37 C40A 107.1(3) . . ?
C38A C37 C40A 104.5(3) . . ?
F2 C38 F3 108.3(4) . . ?
F2 C38 F1 107.0(3) . . ?
F3 C38 F1 106.7(3) . . ?
F2 C38 C37 112.1(4) . . ?
F3 C38 C37 109.9(4) . . ?
F1 C38 C37 112.6(2) . . ?
F4A C39A F6A 107.6(6) . . ?
F4A C39A F5A 107.3(7) . . ?
F6A C39A F5A 107.3(8) . . ?
F4A C39A C37 107.0(5) . . ?
F6A C39A C37 117.9(9) . . ?
F5A C39A C37 109.3(13) . . ?
F9 C40 F8 107.1(3) . . ?
F9 C40 F7 107.8(4) . . ?
F8 C40 F7 106.8(3) . . ?
F9 C40 C37 110.2(4) . . ?
F8 C40 C37 111.7(3) . . ?
F7 C40 C37 113.1(3) . . ?
O2 C41 C42 111.46(14) . . ?
O2 C41 C44 110.04(13) . . ?
C42 C41 C44 109.95(16) . . ?
O2 C41 C43 108.07(14) . . ?
C42 C41 C43 109.10(14) . . ?
C44 C41 C43 108.14(14) . . ?
F11 C42 F10 108.08(17) . . ?
F11 C42 F12 107.88(19) . . ?
F10 C42 F12 107.27(18) . . ?
F11 C42 C41 110.89(17) . . ?
F10 C42 C41 110.24(17) . . ?
F12 C42 C41 112.30(16) . . ?
F13 C43 F14 107.11(17) . . ?
F13 C43 F15 107.99(15) . . ?
F14 C43 F15 106.96(14) . . ?
F13 C43 C41 111.44(14) . . ?
F14 C43 C41 111.16(15) . . ?
F15 C43 C41 111.94(16) . . ?
F17 C44 F18 107.65(18) . . ?
F17 C44 F16 107.46(17) . . ?
F18 C44 F16 107.52(17) . . ?
F17 C44 C41 111.24(16) . . ?
F18 C44 C41 110.34(15) . . ?
F16 C44 C41 112.42(17) . . ?
O3 C45 C47 108.19(14) . . ?
O3 C45 C46 110.62(13) . . ?
C47 C45 C46 109.77(15) . . ?
O3 C45 C48 111.25(14) . . ?
C47 C45 C48 108.66(14) . . ?
C46 C45 C48 108.32(15) . . ?
F19 C46 F20 107.32(16) . . ?
F19 C46 F21 107.96(18) . . ?
F20 C46 F21 106.99(17) . . ?
F19 C46 C45 110.33(15) . . ?
F20 C46 C45 110.95(18) . . ?
F21 C46 C45 113.06(15) . . ?
F22 C47 F24 107.64(17) . . ?
F22 C47 F23 107.64(17) . . ?
F24 C47 F23 107.17(15) . . ?
F22 C47 C45 110.91(15) . . ?
F24 C47 C45 110.78(16) . . ?
F23 C47 C45 112.49(16) . . ?
F27 C48 F25 107.54(17) . . ?
F27 C48 F26 107.76(15) . . ?
F25 C48 F26 106.96(15) . . ?
F27 C48 C45 110.71(15) . . ?
F25 C48 C45 111.57(15) . . ?
F26 C48 C45 112.07(15) . . ?
O4 C49 C52A 116.1(4) . . ?
O4 C49 C51 110.4(2) . . ?
O4 C49 C50 112.37(14) . . ?
C52A C49 C50 115.0(4) . . ?
C51 C49 C50 111.1(3) . . ?
O4 C49 C52 105.5(2) . . ?
C51 C49 C52 110.4(3) . . ?
C50 C49 C52 106.8(2) . . ?
O4 C49 C51A 105.8(4) . . ?
C52A C49 C51A 104.1(6) . . ?
C50 C49 C51A 101.5(4) . . ?
F28 C50 F29 106.00(17) . . ?
F28 C50 F30 108.82(17) . . ?
F29 C50 F30 106.60(15) . . ?
F28 C50 C49 110.84(15) . . ?
F29 C50 C49 111.09(16) . . ?
F30 C50 C49 113.15(16) . . ?
F32 C51 F33 110.4(4) . . ?
F32 C51 F31 106.4(4) . . ?
F33 C51 F31 105.9(4) . . ?
F32 C51 C49 111.0(4) . . ?
F33 C51 C49 113.3(4) . . ?
F31 C51 C49 109.5(4) . . ?
F35 C52 F36 109.1(3) . . ?
F35 C52 F34 106.6(4) . . ?
F36 C52 F34 105.9(3) . . ?
F35 C52 C49 112.3(3) . . ?
F36 C52 C49 111.3(3) . . ?
F34 C52 C49 111.2(3) . . ?
F5 C39 F4 107.2(3) . . ?
F5 C39 F6 107.4(4) . . ?
F4 C39 F6 107.0(3) . . ?
F5 C39 C37 112.8(5) . . ?
F4 C39 C37 109.8(3) . . ?
F6 C39 C37 112.3(3) . . ?
F9A C40A F7A 106.2(7) . . ?
F9A C40A F8A 106.0(5) . . ?
F7A C40A F8A 105.5(6) . . ?
F9A C40A C37 113.2(6) . . ?
F7A C40A C37 113.9(10) . . ?
F8A C40A C37 111.5(5) . . ?
F3A C38A F1A 106.6(6) . . ?
F3A C38A F2A 107.0(7) . . ?
F1A C38A F2A 105.8(6) . . ?
F3A C38A C37 114.6(7) . . ?
F1A C38A C37 113.0(5) . . ?
F2A C38A C37 109.3(9) . . ?
F32A C51A F33A 108.3(8) . . ?
F32A C51A F31A 105.1(8) . . ?
F33A C51A F31A 106.9(8) . . ?
F32A C51A C49 114.5(10) . . ?
F33A C51A C49 111.7(10) . . ?
F31A C51A C49 109.8(9) . . ?
F35A C52A F36A 106.1(8) . . ?
F35A C52A F34A 106.0(7) . . ?
F36A C52A F34A 105.5(7) . . ?
F35A C52A C49 111.1(8) . . ?
F36A C52A C49 121.1(8) . . ?
F34A C52A C49 105.9(8) . . ?

loop_
_geom_bond_atom_site_label_1
_geom_bond_atom_site_label_2
_geom_bond_distance
_geom_bond_site_symmetry_2
_geom_bond_publ_flag
Br1 Ge2 2.7289(3) . ?
Br1 Ge1 2.7682(3) . ?
Ge1 N1 1.8538(13) . ?
Ge1 C7 2.0624(16) . ?
Ge2 N4 1.8574(14) . ?
Ge2 C25 2.0568(15) . ?
Al1 O4 1.7217(12) . ?
Al1 O2 1.7257(11) . ?
Al1 O1 1.7274(12) . ?
Al1 O3 1.7309(11) . ?
F1 C38 1.335(4) . ?
F2 C38 1.323(4) . ?
F3 C38 1.323(5) . ?
F5A C39A 1.326(7) . ?
F6A C39A 1.325(7) . ?
F7 C40 1.338(4) . ?
F8 C40 1.332(4) . ?
F9 C40 1.328(5) . ?
F10 C42 1.339(3) . ?
F11 C42 1.316(3) . ?
F12 C42 1.339(2) . ?
F13 C43 1.316(2) . ?
F14 C43 1.334(2) . ?
F15 C43 1.342(2) . ?
F16 C44 1.335(2) . ?
F17 C44 1.328(3) . ?
F18 C44 1.331(2) . ?
F19 C46 1.327(2) . ?
F20 C46 1.334(3) . ?
F21 C46 1.336(2) . ?
F22 C47 1.324(2) . ?
F23 C47 1.344(2) . ?
F24 C47 1.336(2) . ?
F25 C48 1.330(2) . ?
F26 C48 1.345(2) . ?
F27 C48 1.314(2) . ?
F28 C50 1.309(2) . ?
F29 C50 1.330(2) . ?
F30 C50 1.330(2) . ?
F31 C51 1.360(5) . ?
F32 C51 1.294(5) . ?
F33 C51 1.326(4) . ?
F34 C52 1.344(5) . ?
F35 C52 1.305(4) . ?
F36 C52 1.325(4) . ?
O1 C37 1.350(2) . ?
O2 C41 1.3473(18) . ?
O3 C45 1.3478(18) . ?
O4 C49 1.349(2) . ?
N1 C5 1.465(2) . ?
N1 C1 1.489(2) . ?
N2 C7 1.339(2) . ?
N2 C8 1.380(2) . ?
N2 C6 1.467(2) . ?
N3 C7 1.353(2) . ?
N3 C9 1.382(2) . ?
N3 C10 1.446(2) . ?
N4 C23 1.4656(19) . ?
N4 C19 1.488(2) . ?
N5 C25 1.341(2) . ?
N5 C26 1.380(2) . ?
N5 C24 1.466(2) . ?
N6 C25 1.350(2) . ?
N6 C27 1.383(2) . ?
N6 C28 1.445(2) . ?
C1 C2 1.515(3) . ?
C1 C3 1.529(2) . ?
C1 C4 1.529(3) . ?
C5 C6 1.515(2) . ?
C8 C9 1.344(3) . ?
C10 C15 1.389(2) . ?
C10 C11 1.394(2) . ?
C11 C12 1.392(3) . ?
C11 C18 1.500(3) . ?
C12 C13 1.376(3) . ?
C13 C14 1.390(3) . ?
C13 C17 1.509(3) . ?
C14 C15 1.393(2) . ?
C15 C16 1.502(2) . ?
C19 C22 1.528(2) . ?
C19 C21 1.530(2) . ?
C19 C20 1.530(2) . ?
C23 C24 1.511(2) . ?
C26 C27 1.341(3) . ?
C28 C29 1.390(2) . ?
C28 C33 1.396(2) . ?
C29 C30 1.392(3) . ?
C29 C36 1.503(2) . ?
C30 C31 1.388(3) . ?
C31 C32 1.386(3) . ?
C31 C35 1.504(3) . ?
C32 C33 1.389(3) . ?
C33 C34 1.504(3) . ?
C37 C39A 1.501(5) . ?
C37 C40 1.511(3) . ?
C37 C39 1.545(3) . ?
C37 C38A 1.548(5) . ?
C37 C38 1.565(3) . ?
C37 C40A 1.602(5) . ?
C39A F4A 1.322(6) . ?
C41 C42 1.548(3) . ?
C41 C44 1.554(3) . ?
C41 C43 1.557(2) . ?
C45 C47 1.545(2) . ?
C45 C46 1.548(2) . ?
C45 C48 1.561(3) . ?
C49 C52A 1.405(12) . ?
C49 C51 1.494(6) . ?
C49 C50 1.553(3) . ?
C49 C52 1.599(5) . ?
C49 C51A 1.692(15) . ?
F4 C39 1.332(4) . ?
F5 C39 1.322(5) . ?
C39 F6 1.337(4) . ?
C40A F9A 1.338(7) . ?
C40A F7A 1.340(7) . ?
C40A F8A 1.340(6) . ?
C38A F3A 1.328(7) . ?
C38A F1A 1.332(7) . ?
C38A F2A 1.332(7) . ?
F31A C51A 1.331(8) . ?
F33A C51A 1.328(8) . ?
F32A C51A 1.318(8) . ?
F35A C52A 1.321(8) . ?
F36A C52A 1.334(8) . ?
F34A C52A 1.337(7) . ?
